data_7202416
loop_
_publ_author_name
'Li, Cui-Jin'
'Peng, Meng-Xia'
'Leng, Ji-Dong'
'Yang, Ming-Mei'
'Lin, Zhuojia'
'Tong, Ming-Liang'

_publ_section_title
;
 Synthesis, structure, photoluminescence and magnetic properties of new
 3-D lanthanide-pyridine-2,4,6-tricarboxylate frameworks
;
_journal_issue 11
_journal_name_full CrystEngComm
_journal_page_first 1645
_journal_paper_doi 10.1039/b811883n
_journal_volume 10
_journal_year 2008
_chemical_formula_sum 'C16 H16 N2 Nd2 O18'
_chemical_formula_weight 812.79
_chemical_name_systematic
;
?
;
_space_group_IT_number 7
_symmetry_cell_setting monoclinic
_symmetry_space_group_name_Hall 'P -2yc'
_symmetry_space_group_name_H-M 'P 1 c 1'
_atom_sites_solution_hydrogens geom
_atom_sites_solution_primary direct
_atom_sites_solution_secondary difmap
_audit_creation_method SHELXL-97
_cell_angle_alpha 90.00
_cell_angle_beta 92.5690(10)
_cell_angle_gamma 90.00
_cell_formula_units_Z 2
_cell_length_a 6.7735(5)
_cell_length_b 9.3861(7)
_cell_length_c 16.9365(13)
_cell_measurement_reflns_used 7147
_cell_measurement_temperature 293(2)
_cell_measurement_theta_max 27.47
_cell_measurement_theta_min 2.17
_cell_volume 1075.69(14)
_computing_cell_refinement 'SAINT-PLUS, Ver. 6.0, 1997'
_computing_data_collection 'SMART, 1998.'
_computing_data_reduction 'SAINT-PLUS, Ver. 6.0, 1997'
_computing_molecular_graphics 'XP, Ver. 6.10, Bruker AXS Inc., 2000'
_computing_publication_material 'SHELXTL-Bruker AXS Inc., 1998'
_computing_structure_refinement 'SHELXL-97 (Sheldrick, 1997)'
_computing_structure_solution 'SHELXS-97 (Sheldrick, 1990)'
_diffrn_ambient_temperature 293(2)
_diffrn_measured_fraction_theta_full 0.944
_diffrn_measured_fraction_theta_max 0.944
_diffrn_measurement_device_type 'Bruker Apex CCD'
_diffrn_measurement_method '\w scan'
_diffrn_radiation_monochromator graphite
_diffrn_radiation_source 'fine-focus sealed tube'
_diffrn_radiation_type MoK\a
_diffrn_radiation_wavelength 0.71073
_diffrn_reflns_av_R_equivalents 0.0260
_diffrn_reflns_av_sigmaI/netI 0.0498
_diffrn_reflns_limit_h_max 8
_diffrn_reflns_limit_h_min -8
_diffrn_reflns_limit_k_max 12
_diffrn_reflns_limit_k_min -11
_diffrn_reflns_limit_l_max 21
_diffrn_reflns_limit_l_min -21
_diffrn_reflns_number 7147
_diffrn_reflns_theta_full 27.47
_diffrn_reflns_theta_max 27.47
_diffrn_reflns_theta_min 2.17
_exptl_absorpt_coefficient_mu 4.875
_exptl_absorpt_correction_T_max 0.9574
_exptl_absorpt_correction_T_min 0.8920
_exptl_absorpt_correction_type multi-scan
_exptl_absorpt_process_details 'SADABS (Bruker, 2002)'
_exptl_crystal_colour 'pale purple'
_exptl_crystal_density_diffrn 2.509
_exptl_crystal_density_method 'not measured'
_exptl_crystal_description plate-like
_exptl_crystal_F_000 780
_exptl_crystal_size_max 0.02
_exptl_crystal_size_mid 0.01
_exptl_crystal_size_min 0.01
_refine_diff_density_max 0.943
_refine_diff_density_min -0.585
_refine_diff_density_rms 0.129
_refine_ls_abs_structure_details 'Flack H D (1983), Acta Cryst. A39, 876-881'
_refine_ls_abs_structure_Flack 0.012(15)
_refine_ls_extinction_method none
_refine_ls_goodness_of_fit_ref 1.025
_refine_ls_hydrogen_treatment constr
_refine_ls_matrix_type full
_refine_ls_number_parameters 343
_refine_ls_number_reflns 4244
_refine_ls_number_restraints 26
_refine_ls_restrained_S_all 1.030
_refine_ls_R_factor_all 0.0273
_refine_ls_R_factor_gt 0.0262
_refine_ls_shift/su_max 0.001
_refine_ls_shift/su_mean 0.000
_refine_ls_structure_factor_coef Fsqd
_refine_ls_weighting_details 'calc w=1/[\s^2^(Fo^2^)+(0.0153P)^2^+0.0000P] where P=(Fo^2^+2Fc^2^)/3'
_refine_ls_weighting_scheme calc
_refine_ls_wR_factor_gt 0.0555
_refine_ls_wR_factor_ref 0.0564
_reflns_number_gt 4114
_reflns_number_total 4244
_reflns_threshold_expression >2sigma(I)
_cod_data_source_file b811883n.txt
_cod_data_source_block ndm
_cod_original_sg_symbol_H-M pc
_cod_database_code 7202416

loop_
_symmetry_equiv_pos_as_xyz
'x, y, z'
'x, -y, z+1/2'

loop_
_atom_site_label
_atom_site_type_symbol
_atom_site_fract_x
_atom_site_fract_y
_atom_site_fract_z
_atom_site_U_iso_or_equiv
_atom_site_adp_type
_atom_site_occupancy
_atom_site_symmetry_multiplicity
_atom_site_calc_flag
_atom_site_refinement_flags
_atom_site_disorder_assembly
_atom_site_disorder_group
Nd1 Nd 0.26003(4) 0.43101(3) 0.780791(19) 0.01551(8) Uani 1 1 d . . .
Nd2 Nd -0.25533(4) 0.81345(3) 1.010049(19) 0.01487(8) Uani 1 1 d . . .
O1 O 0.1537(7) 0.6082(5) 0.8834(2) 0.0223(10) Uani 1 1 d . . .
O2 O 0.0336(6) 0.8156(4) 0.9220(2) 0.0228(9) Uani 1 1 d . . .
O3 O 0.1305(7) 1.2189(5) 0.7146(3) 0.0311(11) Uani 1 1 d . . .
O4 O 0.0497(6) 1.1476(5) 0.5923(2) 0.0216(10) Uani 1 1 d . . .
O5 O 0.2345(8) 0.6332(5) 0.5365(2) 0.0345(12) Uani 1 1 d . . .
O6 O 0.2982(7) 0.4944(5) 0.6409(3) 0.0218(11) Uani 1 1 d . . .
O7 O -0.2119(7) 1.0658(4) 0.9801(2) 0.0227(10) Uani 1 1 d . . .
O8 O -0.2384(10) 1.2966(5) 1.0063(4) 0.0310(11) Uani 1 1 d . . .
O9 O -0.4347(6) 1.4168(5) 1.2926(3) 0.0216(10) Uani 1 1 d . . .
O10 O -0.3822(7) 1.2396(5) 1.3772(2) 0.0287(11) Uani 1 1 d . . .
O11 O -0.4577(7) 0.7352(5) 1.2595(3) 0.0279(11) Uani 1 1 d . . .
O12 O -0.3268(6) 0.7183(5) 1.1425(2) 0.0205(10) Uani 1 1 d . . .
O1W O -0.0898(7) 0.4678(6) 0.7307(4) 0.0434(15) Uani 1 1 d D . .
H1WA H -0.1368 0.4335 0.6874 0.052 Uiso 1 1 d RD . .
H1WB H -0.1782 0.4854 0.7635 0.052 Uiso 1 1 d RD . .
O2W O 0.0170(11) 0.3001(7) 0.8697(4) 0.079(3) Uani 1 1 d D . .
H2WA H 0.1074 0.2549 0.8956 0.095 Uiso 1 1 d RD . .
H2WB H -0.0904 0.2876 0.8928 0.095 Uiso 1 1 d RD . .
O3W O 0.4215(9) 0.3514(8) 0.9052(3) 0.065(2) Uani 1 1 d DU . .
H3WA H 0.3832 0.4064 0.9414 0.078 Uiso 1 1 d RD . .
H3WB H 0.5469 0.3479 0.9096 0.078 Uiso 1 1 d RD . .
O4W O -0.5972(8) 0.9551(6) 0.9819(4) 0.0501(16) Uani 1 1 d D . .
H4WA H -0.6568 0.9176 0.9418 0.060 Uiso 1 1 d RD . .
H4WB H -0.6690 0.9422 1.0211 0.060 Uiso 1 1 d RD . .
O5W O -0.5481(8) 0.6577(6) 1.0150(3) 0.0372(14) Uani 1 1 d D . .
H5WA H -0.5900 0.6323 1.0594 0.045 Uiso 1 1 d RD . .
H5WB H -0.6288 0.6399 0.9763 0.045 Uiso 1 1 d RD . .
O6W O -0.1169(7) 0.5719(5) 1.0112(3) 0.0349(12) Uani 1 1 d D . .
H6WA H -0.1423 0.4893 1.0287 0.042 Uiso 1 1 d RD . .
H6WB H -0.0216 0.5678 0.9803 0.042 Uiso 1 1 d RD . .
N1 N 0.1792(7) 0.6940(5) 0.7377(3) 0.0135(10) Uani 1 1 d . . .
N2 N -0.3273(7) 0.9928(5) 1.1208(3) 0.0140(10) Uani 1 1 d . . .
C1 C 0.1320(8) 0.7930(6) 0.7906(3) 0.0146(12) Uani 1 1 d . . .
C2 C 0.1034(9) 0.9339(6) 0.7692(3) 0.0164(12) Uani 1 1 d . . .
H2 H 0.0709 1.0015 0.8066 0.020 Uiso 1 1 calc R . .
C3 C 0.1242(8) 0.9733(6) 0.6900(3) 0.0126(11) Uani 1 1 d . . .
C4 C 0.1630(8) 0.8664(7) 0.6368(3) 0.0176(12) Uani 1 1 d . . .
H4 H 0.1684 0.8875 0.5833 0.021 Uiso 1 1 calc R . .
C5 C 0.1933(8) 0.7303(6) 0.6622(3) 0.0145(11) Uani 1 1 d . . .
C6 C 0.1017(8) 0.7350(6) 0.8724(3) 0.0151(12) Uani 1 1 d . . .
C7 C 0.0994(8) 1.1262(6) 0.6629(3) 0.0170(12) Uani 1 1 d . . .
C8 C 0.2457(9) 0.6106(7) 0.6079(3) 0.0195(13) Uani 1 1 d . . .
C9 C -0.3057(8) 1.1318(7) 1.1081(3) 0.0143(12) Uani 1 1 d . . .
C10 C -0.3329(8) 1.2331(6) 1.1665(3) 0.0140(12) Uani 1 1 d . . .
H10 H -0.3240 1.3300 1.1558 0.017 Uiso 1 1 calc R . .
C11 C -0.3741(8) 1.1842(7) 1.2419(3) 0.0169(12) Uani 1 1 d . . .
C12 C -0.3937(8) 1.0406(7) 1.2549(3) 0.0170(12) Uani 1 1 d . . .
H12 H -0.4208 1.0068 1.3049 0.020 Uiso 1 1 calc R . .
C13 C -0.3729(8) 0.9467(6) 1.1929(3) 0.0144(12) Uani 1 1 d . . .
C14 C -0.2463(9) 1.1693(7) 1.0253(3) 0.0180(14) Uani 1 1 d . . .
C15 C -0.3986(8) 1.2891(7) 1.3103(3) 0.0156(12) Uani 1 1 d . . .
C16 C -0.3901(8) 0.7876(6) 1.1996(3) 0.0141(12) Uani 1 1 d . . .

loop_
_atom_site_aniso_label
_atom_site_aniso_U_11
_atom_site_aniso_U_22
_atom_site_aniso_U_33
_atom_site_aniso_U_23
_atom_site_aniso_U_13
_atom_site_aniso_U_12
Nd1 0.02190(17) 0.01175(16) 0.01310(15) -0.00018(15) 0.00340(12) 0.00047(15)
Nd2 0.02087(16) 0.01263(16) 0.01128(15) -0.00131(14) 0.00252(12) -0.00125(14)
O1 0.033(2) 0.021(2) 0.014(2) 0.0019(18) 0.0057(18) 0.005(2)
O2 0.030(2) 0.016(2) 0.023(2) -0.005(2) 0.0106(19) 0.000(2)
O3 0.052(3) 0.014(2) 0.027(3) -0.006(2) -0.002(2) -0.003(2)
O4 0.024(2) 0.023(2) 0.017(2) 0.0041(18) -0.0008(18) 0.0004(19)
O5 0.064(3) 0.029(3) 0.011(2) 0.0027(18) 0.007(2) 0.013(3)
O6 0.033(3) 0.018(2) 0.015(2) -0.0006(18) 0.0040(19) 0.005(2)
O7 0.038(3) 0.015(2) 0.017(2) -0.0017(18) 0.0076(19) 0.0019(19)
O8 0.055(3) 0.013(2) 0.025(2) 0.005(2) 0.010(2) -0.002(2)
O9 0.024(2) 0.018(3) 0.023(2) 0.0001(19) 0.0006(18) 0.0010(19)
O10 0.049(3) 0.022(3) 0.015(2) -0.0004(19) -0.001(2) 0.012(2)
O11 0.037(3) 0.025(3) 0.022(2) 0.003(2) 0.010(2) -0.007(2)
O12 0.029(2) 0.017(2) 0.016(2) -0.0011(18) 0.0025(18) -0.0031(18)
O1W 0.026(3) 0.039(3) 0.065(4) -0.024(3) -0.001(3) 0.000(2)
O2W 0.113(6) 0.073(5) 0.055(4) -0.014(4) 0.056(4) -0.047(4)
O3W 0.062(4) 0.110(5) 0.022(3) 0.009(3) 0.012(3) 0.051(4)
O4W 0.034(3) 0.056(4) 0.061(4) -0.024(3) -0.002(3) -0.003(3)
O5W 0.042(3) 0.055(4) 0.014(2) 0.009(2) -0.005(2) -0.024(3)
O6W 0.036(3) 0.013(2) 0.057(3) -0.002(2) 0.015(2) -0.002(2)
N1 0.018(2) 0.008(2) 0.015(2) -0.0018(19) 0.003(2) 0.0011(19)
N2 0.017(2) 0.012(3) 0.013(2) -0.0023(19) 0.0044(19) 0.0038(19)
C1 0.015(3) 0.014(3) 0.015(3) -0.002(2) 0.001(2) -0.001(2)
C2 0.022(3) 0.013(3) 0.014(3) -0.003(2) 0.002(2) 0.001(2)
C3 0.010(3) 0.014(3) 0.013(3) 0.002(2) -0.003(2) -0.006(2)
C4 0.016(3) 0.022(3) 0.015(3) 0.002(2) 0.002(2) 0.003(2)
C5 0.013(3) 0.018(3) 0.012(3) -0.001(2) 0.002(2) 0.001(2)
C6 0.015(3) 0.015(3) 0.014(3) 0.000(2) -0.001(2) -0.001(2)
C7 0.019(3) 0.010(3) 0.022(3) 0.001(2) 0.003(2) 0.001(2)
C8 0.022(3) 0.018(3) 0.018(3) -0.005(3) 0.004(3) -0.005(3)
C9 0.013(3) 0.021(3) 0.010(3) 0.002(2) 0.001(2) 0.002(2)
C10 0.014(3) 0.010(3) 0.017(3) 0.000(2) -0.003(2) 0.000(2)
C11 0.014(3) 0.021(3) 0.015(3) -0.002(2) -0.003(2) -0.001(2)
C12 0.020(3) 0.018(3) 0.014(3) 0.002(2) 0.001(2) 0.004(2)
C13 0.012(3) 0.019(3) 0.012(3) 0.004(2) 0.001(2) 0.000(2)
C14 0.018(3) 0.022(4) 0.014(3) 0.007(2) 0.000(3) -0.007(3)
C15 0.011(3) 0.018(3) 0.017(3) -0.002(2) -0.002(2) 0.000(2)
C16 0.013(3) 0.017(3) 0.012(3) 0.001(2) -0.002(2) -0.003(2)

loop_
_atom_type_symbol
_atom_type_description
_atom_type_scat_dispersion_real
_atom_type_scat_dispersion_imag
_atom_type_scat_source
C C 0.0033 0.0016 'International Tables Vol C Tables 4.2.6.8 and 6.1.1.4'
H H 0.0000 0.0000 'International Tables Vol C Tables 4.2.6.8 and 6.1.1.4'
N N 0.0061 0.0033 'International Tables Vol C Tables 4.2.6.8 and 6.1.1.4'
O O 0.0106 0.0060 'International Tables Vol C Tables 4.2.6.8 and 6.1.1.4'
Nd Nd -0.1943 3.0179 'International Tables Vol C Tables 4.2.6.8 and 6.1.1.4'

loop_
_geom_angle_atom_site_label_1
_geom_angle_atom_site_label_2
_geom_angle_atom_site_label_3
_geom_angle
_geom_angle_site_symmetry_1
_geom_angle_site_symmetry_3
_geom_angle_publ_flag
O3 Nd1 O3W 106.6(2) 1_545 . ?
O3 Nd1 O6 78.81(16) 1_545 . ?
O3W Nd1 O6 146.97(18) . . ?
O3 Nd1 O1W 68.92(17) 1_545 . ?
O3W Nd1 O1W 135.5(2) . . ?
O6 Nd1 O1W 77.29(17) . . ?
O3 Nd1 O11 71.67(16) 1_545 2_664 ?
O3W Nd1 O11 67.63(16) . 2_664 ?
O6 Nd1 O11 84.17(14) . 2_664 ?
O1W Nd1 O11 138.89(17) . 2_664 ?
O3 Nd1 O9 141.37(16) 1_545 2_674 ?
O3W Nd1 O9 76.7(2) . 2_674 ?
O6 Nd1 O9 79.53(15) . 2_674 ?
O1W Nd1 O9 135.31(17) . 2_674 ?
O11 Nd1 O9 74.64(16) 2_664 2_674 ?
O3 Nd1 O1 138.30(16) 1_545 . ?
O3W Nd1 O1 74.88(17) . . ?
O6 Nd1 O1 123.09(15) . . ?
O1W Nd1 O1 81.27(16) . . ?
O11 Nd1 O1 138.54(15) 2_664 . ?
O9 Nd1 O1 80.23(14) 2_674 . ?
O3 Nd1 O2W 69.73(18) 1_545 . ?
O3W Nd1 O2W 68.0(2) . . ?
O6 Nd1 O2W 140.3(2) . . ?
O1W Nd1 O2W 69.3(2) . . ?
O11 Nd1 O2W 107.3(2) 2_664 . ?
O9 Nd1 O2W 139.92(18) 2_674 . ?
O1 Nd1 O2W 72.83(17) . . ?
O3 Nd1 N1 125.18(15) 1_545 . ?
O3W Nd1 N1 127.3(2) . . ?
O6 Nd1 N1 62.36(15) . . ?
O1W Nd1 N1 66.04(16) . . ?
O11 Nd1 N1 134.14(15) 2_664 . ?
O9 Nd1 N1 69.41(14) 2_674 . ?
O1 Nd1 N1 60.74(14) . . ?
O2W Nd1 N1 118.5(2) . . ?
O10 Nd2 O7 92.71(15) 2_574 . ?
O10 Nd2 O6W 86.41(18) 2_574 . ?
O7 Nd2 O6W 148.02(16) . . ?
O10 Nd2 O4 143.87(15) 2_574 2_575 ?
O7 Nd2 O4 82.42(15) . 2_575 ?
O6W Nd2 O4 79.75(17) . 2_575 ?
O10 Nd2 O5W 69.99(15) 2_574 . ?
O7 Nd2 O5W 133.29(18) . . ?
O6W Nd2 O5W 76.10(18) . . ?
O4 Nd2 O5W 136.27(16) 2_575 . ?
O10 Nd2 O12 133.60(15) 2_574 . ?
O7 Nd2 O12 124.52(14) . . ?
O6W Nd2 O12 75.53(16) . . ?
O4 Nd2 O12 74.65(14) 2_575 . ?
O5W Nd2 O12 64.34(14) . . ?
O10 Nd2 O2 72.77(15) 2_574 . ?
O7 Nd2 O2 76.39(13) . . ?
O6W Nd2 O2 72.83(14) . . ?
O4 Nd2 O2 71.29(14) 2_575 . ?
O5W Nd2 O2 132.30(15) . . ?
O12 Nd2 O2 136.70(15) . . ?
O10 Nd2 N2 137.51(16) 2_574 . ?
O7 Nd2 N2 63.08(14) . . ?
O6W Nd2 N2 132.91(17) . . ?
O4 Nd2 N2 70.97(14) 2_575 . ?
O5W Nd2 N2 100.57(16) . . ?
O12 Nd2 N2 61.80(14) . . ?
O2 Nd2 N2 127.09(14) . . ?
O10 Nd2 O4W 70.77(17) 2_574 . ?
O7 Nd2 O4W 66.14(16) . . ?
O6W Nd2 O4W 141.50(17) . . ?
O4 Nd2 O4W 135.94(16) 2_575 . ?
O5W Nd2 O4W 67.20(19) . . ?
O12 Nd2 O4W 97.86(17) . . ?
O2 Nd2 O4W 125.23(17) . . ?
N2 Nd2 O4W 67.57(16) . . ?
C6 O1 Nd1 127.5(4) . . ?
C6 O2 Nd2 136.3(4) . . ?
C7 O3 Nd1 160.5(4) . 1_565 ?
C7 O4 Nd2 138.6(4) . 2_574 ?
C8 O6 Nd1 126.2(4) . . ?
C14 O7 Nd2 126.3(4) . . ?
C15 O9 Nd1 135.3(4) . 2_475 ?
C15 O10 Nd2 161.8(5) . 2_575 ?
C16 O11 Nd1 132.8(4) . 2_465 ?
C16 O12 Nd2 126.6(4) . . ?
Nd1 O1W H1WA 123.5 . . ?
Nd1 O1W H1WB 119.3 . . ?
H1WA O1W H1WB 112.9 . . ?
Nd1 O2W H2WA 94.3 . . ?
Nd1 O2W H2WB 155.9 . . ?
H2WA O2W H2WB 107.8 . . ?
Nd1 O3W H3WA 107.2 . . ?
Nd1 O3W H3WB 119.5 . . ?
H3WA O3W H3WB 107.3 . . ?
Nd2 O4W H4WA 108.1 . . ?
Nd2 O4W H4WB 108.0 . . ?
H4WA O4W H4WB 107.4 . . ?
Nd2 O5W H5WA 119.8 . . ?
Nd2 O5W H5WB 125.5 . . ?
H5WA O5W H5WB 113.4 . . ?
Nd2 O6W H6WA 139.7 . . ?
Nd2 O6W H6WB 109.7 . . ?
H6WA O6W H6WB 110.2 . . ?
C5 N1 C1 119.6(5) . . ?
C5 N1 Nd1 119.0(4) . . ?
C1 N1 Nd1 121.3(4) . . ?
C9 N2 C13 119.7(5) . . ?
C9 N2 Nd2 119.7(4) . . ?
C13 N2 Nd2 120.5(4) . . ?
N1 C1 C2 121.6(5) . . ?
N1 C1 C6 114.2(5) . . ?
C2 C1 C6 124.2(5) . . ?
C1 C2 C3 118.9(5) . . ?
C1 C2 H2 120.6 . . ?
C3 C2 H2 120.6 . . ?
C4 C3 C2 117.5(5) . . ?
C4 C3 C7 120.9(5) . . ?
C2 C3 C7 121.6(5) . . ?
C5 C4 C3 120.4(5) . . ?
C5 C4 H4 119.8 . . ?
C3 C4 H4 119.8 . . ?
N1 C5 C4 121.9(5) . . ?
N1 C5 C8 115.1(5) . . ?
C4 C5 C8 123.0(5) . . ?
O2 C6 O1 126.3(5) . . ?
O2 C6 C1 118.2(5) . . ?
O1 C6 C1 115.4(5) . . ?
O4 C7 O3 126.4(6) . . ?
O4 C7 C3 117.7(5) . . ?
O3 C7 C3 115.8(5) . . ?
O5 C8 O6 125.9(6) . . ?
O5 C8 C5 117.8(6) . . ?
O6 C8 C5 116.3(5) . . ?
N2 C9 C10 122.3(5) . . ?
N2 C9 C14 114.4(5) . . ?
C10 C9 C14 123.2(6) . . ?
C9 C10 C11 117.7(6) . . ?
C9 C10 H10 121.2 . . ?
C11 C10 H10 121.2 . . ?
C12 C11 C10 119.6(5) . . ?
C12 C11 C15 119.6(5) . . ?
C10 C11 C15 120.8(5) . . ?
C11 C12 C13 119.4(5) . . ?
C11 C12 H12 120.3 . . ?
C13 C12 H12 120.3 . . ?
N2 C13 C12 121.3(5) . . ?
N2 C13 C16 114.2(5) . . ?
C12 C13 C16 124.4(5) . . ?
O8 C14 O7 124.9(5) . . ?
O8 C14 C9 118.7(6) . . ?
O7 C14 C9 116.4(5) . . ?
O10 C15 O9 126.2(6) . . ?
O10 C15 C11 116.5(5) . . ?
O9 C15 C11 117.2(5) . . ?
O11 C16 O12 125.4(6) . . ?
O11 C16 C13 119.4(5) . . ?
O12 C16 C13 115.2(5) . . ?

loop_
_geom_bond_atom_site_label_1
_geom_bond_atom_site_label_2
_geom_bond_distance
_geom_bond_site_symmetry_2
_geom_bond_publ_flag
Nd1 O3 2.429(4) 1_545 ?
Nd1 O3W 2.447(5) . ?
Nd1 O6 2.468(4) . ?
Nd1 O1W 2.505(5) . ?
Nd1 O11 2.506(4) 2_664 ?
Nd1 O9 2.514(4) 2_674 ?
Nd1 O1 2.533(4) . ?
Nd1 O2W 2.590(5) . ?
Nd1 N1 2.625(5) . ?
Nd2 O10 2.424(4) 2_574 ?
Nd2 O7 2.442(4) . ?
Nd2 O6W 2.453(5) . ?
Nd2 O4 2.467(4) 2_575 ?
Nd2 O5W 2.468(5) . ?
Nd2 O12 2.481(4) . ?
Nd2 O2 2.514(4) . ?
Nd2 N2 2.583(5) . ?
Nd2 O4W 2.694(6) . ?
O1 C6 1.253(7) . ?
O2 C6 1.234(7) . ?
O3 C7 1.246(7) . ?
O3 Nd1 2.429(4) 1_565 ?
O4 C7 1.244(7) . ?
O4 Nd2 2.467(4) 2_574 ?
O5 C8 1.227(7) . ?
O6 C8 1.269(8) . ?
O7 C14 1.265(7) . ?
O8 C14 1.239(8) . ?
O9 C15 1.257(7) . ?
O9 Nd1 2.514(4) 2_475 ?
O10 C15 1.224(7) . ?
O10 Nd2 2.424(4) 2_575 ?
O11 C16 1.235(7) . ?
O11 Nd1 2.506(4) 2_465 ?
O12 C16 1.256(7) . ?
O1W H1WA 0.8499 . ?
O1W H1WB 0.8501 . ?
O2W H2WA 0.8500 . ?
O2W H2WB 0.8500 . ?
O3W H3WA 0.8499 . ?
O3W H3WB 0.8500 . ?
O4W H4WA 0.8500 . ?
O4W H4WB 0.8500 . ?
O5W H5WA 0.8501 . ?
O5W H5WB 0.8499 . ?
O6W H6WA 0.8500 . ?
O6W H6WB 0.8499 . ?
N1 C5 1.332(7) . ?
N1 C1 1.339(7) . ?
N2 C9 1.331(8) . ?
N2 C13 1.344(7) . ?
C1 C2 1.382(8) . ?
C1 C6 1.512(8) . ?
C2 C3 1.405(8) . ?
C2 H2 0.9300 . ?
C3 C4 1.382(8) . ?
C3 C7 1.514(8) . ?
C4 C5 1.360(8) . ?
C4 H4 0.9300 . ?
C5 C8 1.504(8) . ?
C9 C10 1.392(8) . ?
C9 C14 1.517(8) . ?
C10 C11 1.396(8) . ?
C10 H10 0.9300 . ?
C11 C12 1.373(8) . ?
C11 C15 1.534(8) . ?
C12 C13 1.383(8) . ?
C12 H12 0.9300 . ?
C13 C16 1.503(8) . ?

loop_
_geom_hbond_atom_site_label_D
_geom_hbond_atom_site_label_H
_geom_hbond_atom_site_label_A
_geom_hbond_distance_DH
_geom_hbond_distance_HA
_geom_hbond_distance_DA
_geom_hbond_angle_DHA
_geom_hbond_site_symmetry_A
O1W H1WA O12 0.85 2.04 2.765(7) 142.2 2_564
O1W H1WB O9 0.85 2.05 2.819(7) 151.1 2_574
O2W H2WA O3W 0.85 2.31 2.820(10) 118.7 .
O2W H2WB O8 0.85 2.21 2.950(8) 145.8 1_545
O3W H3WA O5 0.85 1.97 2.612(7) 131.1 2_565
O3W H3WB O8 0.85 2.19 2.855(9) 134.4 1_645
O4W H4WA O2 0.85 2.32 2.961(7) 132.9 1_455
O4W H4WB O4 0.85 2.45 3.248(7) 156.7 2_475
O5W H5WA O6 0.85 2.00 2.805(6) 158.6 2_465
O5W H5WB O1 0.85 2.13 2.976(7) 175.3 1_455
O6W H6WA O8 0.85 1.95 2.711(7) 147.9 1_545
O6W H6WB O1 0.85 2.10 2.919(6) 160.7 .
